data_1530858
loop_
_publ_author_name
'Tabachenko, V.V.'
'Kovba, L.M.'
'Serezhkin, V.N.'

_publ_section_title
;
 Crystal structures of Mg (U O2)6 (Mo O4)7 (H2 O)18 and Sr (U O2)6 (Mo
 O4)7 (H2 O)15
;
_journal_name_full
;
Koordinatsionnaya Khimiya (= Coordination Chemistry (USSR))
;
_journal_page_first 558
_journal_page_last 562
_journal_volume 10
_journal_year 1984
_chemical_formula_sum 'H28 Mg Mo7 O54 U6'
_chemical_name_systematic 'Mg (U O2)6 (Mo O4)7 (H2 O)14'
_space_group_IT_number 20
_symmetry_space_group_name_Hall 'C 2c 2'
_symmetry_space_group_name_H-M 'C 2 2 21'
_cell_angle_alpha 90
_cell_angle_beta 90
_cell_angle_gamma 90
_cell_formula_units_Z 4
_cell_length_a 11.313
_cell_length_b 20.163
_cell_length_c 23.877
_cell_volume 5446.440
_citation_journal_id_ASTM KOKHDC
_cod_data_source_file Tabachenko_KOKHDC_1984_1063.cif
_cod_data_source_block H28Mg1Mo7O54U6
_cod_original_cell_volume 5446.44
_cod_original_formula_sum 'H28 Mg1 Mo7 O54 U6'
_cod_database_code 1530858

loop_
_symmetry_equiv_pos_as_xyz
x,y,z
-x,-y,z+1/2
x,-y,-z
-x,y,-z+1/2
x+1/2,y+1/2,z
-x+1/2,-y+1/2,z+1/2
x+1/2,-y+1/2,-z
-x+1/2,y+1/2,-z+1/2

loop_
_atom_site_label
_atom_site_type_symbol
_atom_site_fract_x
_atom_site_fract_y
_atom_site_fract_z
_atom_site_occupancy
_atom_site_U_iso_or_equiv
U2 U+6 0.2628 0.2545 0.2591 1 0.0
O26 O-2 0.498 0.038 0.059 1 0.0
O8 O-2 0.109 0.144 0.118 1 0.0
O6 O-2 0.362 0.342 0.21 1 0.0
O7 O-2 0.241 0.063 0.042 1 0.0
O1 O-2 0.298 0.43 0.425 1 0.0
O14 O-2 0.529 0.433 0.162 1 0.0
U3 U+6 0.4445 0.2576 0.0162 1 0.0
O24 O-2 0.197 0.464 0.196 1 0.0
Mg1 Mg+2 0.127 0.5 0 1 0.0
Mo4 Mo+6 0.1509 0.2265 0.1073 1 0.0
O22 O-2 0.008 0.41 0.37 1 0.0
Mo3 Mo+6 0.4812 0.3521 0.1615 1 0.0
O12 O-2 0.287 0.223 0.074 1 0.0
O23 O-2 0.102 0.418 0.046 1 0.0
O9 O-2 0.438 0.333 0.095 1 0.0
O4 O-2 0.012 0.063 0.191 1 0.0
O16 O-2 0.007 0.026 0.43 1 0.0
O5 O-2 0.397 0.332 0.494 1 0.0
O11 O-2 0.409 0.299 0.322 1 0.0
O17 O-2 0.465 0.205 0.446 1 0.0
O3 O-2 0.167 0.268 0.173 1 0.0
Mo1 Mo+6 0 0.1175 0.25 1 0.0
O18 O-2 0.156 0.308 0.292 1 0.0
Mo2 Mo+6 0.2731 0.3837 0.4835 1 0.0
O25 O-2 0.266 0.04 0.415 1 0.0
U1 U+6 0.1164 0.0268 0.1182 1 0.0
O10 O-2 0.146 0.34 0.476 1 0.0
O19 O-2 0.368 0.197 0.229 1 0.0
O13 O-2 0.127 0.167 0.25 1 0.0
O2 O-2 0.05 0.27 0.065 1 0.0
O27 O-2 0.52 0.084 0.172 1 0.0
O20 O-2 0.234 0.027 0.162 1 0.0
O21 O-2 0.256 0.192 0.347 1 0.0
O15 O-2 0.151 0.189 0.477 1 0.0
